data_7204646
loop_
_publ_author_name
'Tanaka, Koichi'
'Tomomori, Akihiro'
'Scott, Janet L.'

_publ_section_title
;
 Novel photochromism of propargylallene in the solid state
;
_journal_issue 27
_journal_name_full CrystEngComm
_journal_page_first 147
_journal_paper_doi 10.1039/b303461e
_journal_volume 5
_journal_year 2003
_chemical_formula_moiety 'C44 H24 Br2 O2 . C1 H1 Cl3'
_chemical_formula_sum 'C45 H25 Br2 Cl3 O2'
_chemical_formula_weight 863.82
_chemical_name_common
;
2-(2,7-dibromo-9-(3-oxo-3-phenyl-prop-1-ynyl)-9H-fluoren-9-
yl)-3-fluoren-9-ylidene-1-phenyl-propenone
;
_chemical_name_systematic
; 
2-[2,7-dibromo-9-(3-oxo-3-phenyl-prop-1-ynyl)-9H-fluoren-9-yl]-3-
fluoren-9-ylidene-1-phenyl-propenone 
;
_space_group_IT_number 2
_symmetry_cell_setting triclinic
_symmetry_space_group_name_Hall '-P 1'
_symmetry_space_group_name_H-M 'P -1'
_atom_sites_solution_hydrogens geom
_atom_sites_solution_primary direct
_atom_sites_solution_secondary difmap
_audit_creation_method SHELXL-97
_cell_angle_alpha 83.1590(10)
_cell_angle_beta 87.3100(10)
_cell_angle_gamma 76.5210(10)
_cell_formula_units_Z 2
_cell_length_a 9.5423(2)
_cell_length_b 9.8723(2)
_cell_length_c 20.2727(4)
_cell_measurement_temperature 123(2)
_cell_volume 1843.59(7)
_computing_cell_refinement 'Nonius collect'
_computing_data_collection 'Nonius collect'
_computing_data_reduction 'Nonius collect'
_computing_molecular_graphics X-Seed
_computing_publication_material ciftab
_computing_structure_refinement 'SHELXL-97 (Sheldrick, 1997)'
_computing_structure_solution 'SHELXS-97 (Sheldrick, 1990)'
_diffrn_ambient_temperature 123(2)
_diffrn_measured_fraction_theta_full 0.953
_diffrn_measured_fraction_theta_max 0.953
_diffrn_measurement_device_type 'Enraf Nonius Kappa CCD'
_diffrn_measurement_method 'phi and omega scans'
_diffrn_radiation_monochromator graphite
_diffrn_radiation_source 'fine-focus sealed tube'
_diffrn_radiation_type MoK\a
_diffrn_radiation_wavelength 0.71073
_diffrn_reflns_av_R_equivalents 0.0000
_diffrn_reflns_av_sigmaI/netI 0.1134
_diffrn_reflns_limit_h_max 12
_diffrn_reflns_limit_h_min 0
_diffrn_reflns_limit_k_max 13
_diffrn_reflns_limit_k_min -12
_diffrn_reflns_limit_l_max 26
_diffrn_reflns_limit_l_min -26
_diffrn_reflns_number 8736
_diffrn_reflns_theta_full 28.30
_diffrn_reflns_theta_max 28.30
_diffrn_reflns_theta_min 2.20
_exptl_absorpt_coefficient_mu 2.455
_exptl_absorpt_correction_type none
_exptl_crystal_colour 'pale yellow'
_exptl_crystal_density_diffrn 1.556
_exptl_crystal_density_method 'not measured'
_exptl_crystal_description prisms
_exptl_crystal_F_000 864
_exptl_crystal_size_max 0.50
_exptl_crystal_size_mid 0.45
_exptl_crystal_size_min 0.40
_refine_diff_density_max 2.148
_refine_diff_density_min -0.670
_refine_diff_density_rms 0.114
_refine_ls_extinction_method none
_refine_ls_goodness_of_fit_ref 1.068
_refine_ls_hydrogen_treatment mixed
_refine_ls_matrix_type full
_refine_ls_number_parameters 500
_refine_ls_number_reflns 8736
_refine_ls_number_restraints 2
_refine_ls_restrained_S_all 1.070
_refine_ls_R_factor_all 0.1390
_refine_ls_R_factor_gt 0.0635
_refine_ls_shift/su_max 0.001
_refine_ls_shift/su_mean 0.000
_refine_ls_structure_factor_coef Fsqd
_refine_ls_weighting_details 'calc w=1/[\s^2^(Fo^2^)+(0.0887P)^2^+0.0000P] where P=(Fo^2^+2Fc^2^)/3'
_refine_ls_weighting_scheme calc
_refine_ls_wR_factor_gt 0.1564
_refine_ls_wR_factor_ref 0.1799
_reflns_number_gt 4853
_reflns_number_total 8736
_reflns_threshold_expression >2sigma(I)
_cod_data_source_file b303461e.txt
_cod_data_source_block 2
_cod_depositor_comments
;
The following automatic conversions were performed:
'_symmetry_cell_setting' value 'Triclinic' changed to 'triclinic'
according to '/home/saulius/struct/CIF-dictionaries/cif_core.dic'
dictionary named 'cif_core.dic' version 2.4.1 from 2010-06-29.

Automatic conversion script
Id: cif_fix_enum 1527 2010-12-29 10:47:43Z saulius 
;
_cod_original_cell_volume 1843.59(6)
_cod_original_sg_symbol_H-M P-1
_cod_database_code 7204646

loop_
_symmetry_equiv_pos_as_xyz
'x, y, z'
'-x, -y, -z'

loop_
_atom_site_label
_atom_site_type_symbol
_atom_site_fract_x
_atom_site_fract_y
_atom_site_fract_z
_atom_site_U_iso_or_equiv
_atom_site_adp_type
_atom_site_occupancy
_atom_site_symmetry_multiplicity
_atom_site_calc_flag
_atom_site_refinement_flags
_atom_site_disorder_assembly
_atom_site_disorder_group
Br1 Br 0.05365(6) 0.55897(5) 0.08452(2) 0.03512(18) Uani 1 1 d . . .
O1 O 0.5711(3) 0.2594(3) 0.36681(15) 0.0302(8) Uani 1 1 d . . .
C1 C 0.3084(5) 0.0656(5) 0.2275(2) 0.0212(10) Uani 1 1 d . . .
Br2 Br 0.34246(7) -0.48005(5) 0.31734(3) 0.0462(2) Uani 1 1 d . . .
O2 O 0.8490(3) -0.1144(3) 0.05989(15) 0.0289(8) Uani 1 1 d . . .
C2 C 0.2710(5) -0.0734(5) 0.2316(2) 0.0221(10) Uani 1 1 d . . .
C3 C 0.3306(5) -0.1989(5) 0.2683(2) 0.0278(11) Uani 1 1 d . . .
H3 H 0.4133 -0.2090 0.2943 0.033 Uiso 1 1 calc R . .
C4 C 0.2657(5) -0.3094(5) 0.2657(2) 0.0296(12) Uani 1 1 d . . .
C5 C 0.1484(5) -0.2983(5) 0.2263(2) 0.0290(11) Uani 1 1 d . . .
H5 H 0.1079 -0.3771 0.2251 0.035 Uiso 1 1 calc R . .
C6 C 0.0894(5) -0.1730(5) 0.1887(2) 0.0247(10) Uani 1 1 d . . .
H6 H 0.0087 -0.1649 0.1615 0.030 Uiso 1 1 calc R . .
C7 C 0.1507(5) -0.0599(5) 0.19157(19) 0.0193(10) Uani 1 1 d . . .
C8 C 0.1111(5) 0.0847(4) 0.1597(2) 0.0204(10) Uani 1 1 d . . .
C9 C 0.0044(5) 0.1499(5) 0.1140(2) 0.0250(10) Uani 1 1 d . . .
H9 H -0.0565 0.0984 0.0976 0.030 Uiso 1 1 calc R . .
C10 C -0.0107(5) 0.2915(5) 0.0933(2) 0.0253(10) Uani 1 1 d . . .
H10 H -0.0841 0.3380 0.0629 0.030 Uiso 1 1 calc R . .
C11 C 0.0795(5) 0.3659(5) 0.1161(2) 0.0240(10) Uani 1 1 d . . .
C12 C 0.1867(5) 0.3033(5) 0.1612(2) 0.0228(10) Uani 1 1 d . . .
H12 H 0.2472 0.3560 0.1770 0.027 Uiso 1 1 calc R . .
C13 C 0.2035(5) 0.1611(5) 0.1829(2) 0.0199(10) Uani 1 1 d . . .
C14 C 0.4161(5) 0.0934(5) 0.2569(2) 0.0231(10) Uani 1 1 d . . .
C15 C 0.5241(5) 0.1267(4) 0.2836(2) 0.0202(10) Uani 1 1 d . . .
C16 C 0.6652(5) 0.1306(5) 0.2441(2) 0.0231(10) Uani 1 1 d . . .
C17 C 0.7981(5) 0.0750(5) 0.2866(2) 0.0279(11) Uani 1 1 d . . .
C18 C 0.8436(5) -0.0600(6) 0.3171(2) 0.0340(12) Uani 1 1 d . . .
H18 H 0.7915 -0.1299 0.3137 0.041 Uiso 1 1 calc R . .
C19 C 0.9739(6) -0.0890(7) 0.3541(2) 0.0496(17) Uani 1 1 d . . .
H19 H 1.0099 -0.1802 0.3762 0.060 Uiso 1 1 calc R . .
C20 C 1.0459(6) 0.0139(9) 0.3577(2) 0.056(2) Uani 1 1 d . . .
H20 H 1.1324 -0.0079 0.3821 0.068 Uiso 1 1 calc R . .
C21 C 0.9977(6) 0.1504(7) 0.3269(2) 0.0454(15) Uani 1 1 d . . .
H21 H 1.0487 0.2209 0.3308 0.054 Uiso 1 1 calc R . .
C22 C 0.8736(5) 0.1791(6) 0.2906(2) 0.0304(12) Uani 1 1 d . . .
C23 C 0.7990(6) 0.3080(6) 0.2514(2) 0.0381(13) Uani 1 1 d . . .
C24 C 0.8239(6) 0.4462(6) 0.2387(3) 0.0519(17) Uani 1 1 d D . .
H24 H 0.9044 0.4662 0.2581 0.062 Uiso 1 1 calc R . .
C25 C 0.7321(6) 0.5543(6) 0.1979(3) 0.0496(15) Uiso 1 1 d D . .
H25 H 0.7490 0.6460 0.1902 0.059 Uiso 1 1 calc R . .
C26 C 0.6179(6) 0.5208(7) 0.1701(3) 0.066(2) Uani 1 1 d D . .
H26 H 0.5562 0.5908 0.1418 0.079 Uiso 1 1 calc R . .
C27 C 0.5887(6) 0.3852(5) 0.1823(2) 0.0382(13) Uani 1 1 d . . .
H27 H 0.5093 0.3646 0.1622 0.046 Uiso 1 1 calc R . .
C28 C 0.6770(5) 0.2853(5) 0.2233(2) 0.0261(11) Uani 1 1 d . . .
C29 C 0.6757(5) 0.0513(5) 0.1860(2) 0.0226(10) Uani 1 1 d . . .
C30 C 0.6894(5) -0.0130(5) 0.1395(2) 0.0208(10) Uani 1 1 d . . .
C31 C 0.7272(5) -0.0958(4) 0.08231(19) 0.0192(10) Uani 1 1 d . . .
C32 C 0.6143(5) -0.1539(4) 0.05621(19) 0.0192(10) Uani 1 1 d . . .
C33 C 0.6555(5) -0.2521(5) 0.0112(2) 0.0294(11) Uani 1 1 d . . .
H33 H 0.7541 -0.2808 -0.0015 0.035 Uiso 1 1 calc R . .
C34 C 0.5531(6) -0.3086(6) -0.0155(2) 0.0393(13) Uani 1 1 d . . .
H34 H 0.5811 -0.3752 -0.0466 0.047 Uiso 1 1 calc R . .
C35 C 0.4097(6) -0.2666(6) 0.0038(2) 0.0366(13) Uani 1 1 d . . .
H35 H 0.3393 -0.3052 -0.0141 0.044 Uiso 1 1 calc R . .
C36 C 0.3679(5) -0.1695(5) 0.0487(2) 0.0316(12) Uani 1 1 d . . .
H36 H 0.2691 -0.1417 0.0612 0.038 Uiso 1 1 calc R . .
C37 C 0.4681(5) -0.1125(5) 0.0755(2) 0.0241(10) Uani 1 1 d . . .
H37 H 0.4390 -0.0461 0.1066 0.029 Uiso 1 1 calc R . .
C38 C 0.5084(5) 0.1735(5) 0.3519(2) 0.0233(10) Uani 1 1 d . . .
C39 C 0.4116(5) 0.1119(5) 0.4018(2) 0.0223(10) Uani 1 1 d . . .
C40 C 0.3156(5) 0.1973(5) 0.4411(2) 0.0292(11) Uani 1 1 d . . .
H40 H 0.3041 0.2961 0.4345 0.035 Uiso 1 1 calc R . .
C41 C 0.2354(5) 0.1358(6) 0.4907(2) 0.0326(12) Uani 1 1 d . . .
H41 H 0.1644 0.1936 0.5159 0.039 Uiso 1 1 calc R . .
C42 C 0.2588(5) -0.0079(6) 0.5033(2) 0.0327(12) Uani 1 1 d . . .
H42 H 0.2068 -0.0483 0.5384 0.039 Uiso 1 1 calc R . .
C43 C 0.3581(5) -0.0946(5) 0.4650(2) 0.0317(12) Uani 1 1 d . . .
H43 H 0.3749 -0.1937 0.4739 0.038 Uiso 1 1 calc R . .
C44 C 0.4321(5) -0.0334(5) 0.4134(2) 0.0264(11) Uani 1 1 d . . .
H44 H 0.4971 -0.0912 0.3857 0.032 Uiso 1 1 calc R . .
Cl1G Cl 0.0264(3) -0.5087(4) 0.60695(14) 0.0519(8) Uani 0.50 1 d P . .
C1G C 0.2889(19) -0.4718(19) 0.5779(8) 0.062(5) Uani 0.50 1 d P . .
H1G H 0.3260 -0.4250 0.6122 0.074 Uiso 0.50 1 calc PR . .
Cl2G Cl 0.3328(5) -0.6057(5) 0.6008(2) 0.0676(12) Uani 0.50 1 d P . .
C2G C 0.1966(18) -0.4619(14) 0.5854(7) 0.048(4) Uani 0.50 1 d P . .
H2G H 0.2087 -0.3871 0.6125 0.058 Uiso 0.50 1 calc PR . .
Cl3G Cl 0.1923(5) -0.3980(5) 0.5005(2) 0.0845(12) Uani 0.50 1 d P . .
Cl4G Cl 0.4139(4) -0.4970(4) 0.51619(19) 0.0718(10) Uani 0.50 1 d P . .
Cl5G Cl 0.2577(8) -0.6316(5) 0.6157(3) 0.101(2) Uani 0.50 1 d P . .
Cl6G Cl 0.1248(5) -0.3609(6) 0.5478(3) 0.1019(15) Uani 0.50 1 d P . .

loop_
_atom_site_aniso_label
_atom_site_aniso_U_11
_atom_site_aniso_U_22
_atom_site_aniso_U_33
_atom_site_aniso_U_23
_atom_site_aniso_U_13
_atom_site_aniso_U_12
Br1 0.0468(4) 0.0258(3) 0.0331(3) -0.0001(2) -0.0084(2) -0.0092(2)
O1 0.027(2) 0.0374(19) 0.0304(18) -0.0130(15) 0.0011(14) -0.0110(16)
C1 0.020(3) 0.029(2) 0.019(2) -0.0086(19) 0.0062(19) -0.012(2)
Br2 0.0599(4) 0.0281(3) 0.0460(3) 0.0061(2) -0.0107(3) -0.0040(3)
O2 0.021(2) 0.0390(19) 0.0284(17) -0.0112(15) 0.0004(14) -0.0068(15)
C2 0.016(2) 0.027(2) 0.024(2) -0.007(2) 0.0016(19) -0.0044(19)
C3 0.019(3) 0.039(3) 0.027(2) -0.007(2) -0.001(2) -0.009(2)
C4 0.031(3) 0.028(3) 0.027(2) 0.001(2) 0.001(2) -0.002(2)
C5 0.036(3) 0.028(3) 0.027(2) -0.006(2) 0.000(2) -0.014(2)
C6 0.019(3) 0.035(3) 0.024(2) -0.009(2) -0.0009(19) -0.011(2)
C7 0.013(2) 0.029(2) 0.017(2) -0.0074(18) 0.0040(17) -0.0075(19)
C8 0.018(3) 0.024(2) 0.021(2) -0.0053(19) 0.0025(18) -0.0089(19)
C9 0.022(3) 0.035(3) 0.021(2) -0.006(2) -0.0023(19) -0.011(2)
C10 0.023(3) 0.031(3) 0.024(2) -0.003(2) -0.006(2) -0.009(2)
C11 0.028(3) 0.023(2) 0.022(2) -0.0012(19) 0.003(2) -0.009(2)
C12 0.023(3) 0.025(2) 0.024(2) -0.0093(19) 0.0070(19) -0.012(2)
C13 0.017(2) 0.029(2) 0.016(2) -0.0090(18) 0.0024(17) -0.0058(19)
C14 0.021(3) 0.031(3) 0.018(2) -0.0053(19) 0.0064(19) -0.007(2)
C15 0.019(3) 0.023(2) 0.020(2) -0.0077(18) -0.0004(18) -0.0042(19)
C16 0.017(3) 0.032(3) 0.023(2) -0.007(2) -0.0027(19) -0.009(2)
C17 0.013(3) 0.049(3) 0.023(2) -0.014(2) 0.0019(19) -0.003(2)
C18 0.024(3) 0.052(3) 0.022(2) -0.006(2) 0.006(2) 0.000(2)
C19 0.036(4) 0.077(4) 0.021(3) 0.002(3) 0.006(2) 0.013(3)
C20 0.017(3) 0.123(6) 0.024(3) -0.026(3) 0.000(2) 0.003(4)
C21 0.023(3) 0.089(5) 0.031(3) -0.025(3) 0.000(2) -0.018(3)
C22 0.017(3) 0.058(3) 0.022(2) -0.021(2) 0.009(2) -0.014(2)
C23 0.043(4) 0.049(3) 0.029(3) -0.017(2) 0.015(2) -0.022(3)
C24 0.054(4) 0.071(4) 0.052(3) -0.041(3) 0.031(3) -0.048(3)
C26 0.064(5) 0.080(5) 0.033(3) 0.008(3) 0.021(3) 0.015(4)
C27 0.048(4) 0.029(3) 0.038(3) 0.004(2) 0.005(3) -0.014(3)
C28 0.025(3) 0.032(3) 0.025(2) -0.006(2) 0.003(2) -0.013(2)
C29 0.017(3) 0.031(3) 0.023(2) -0.002(2) -0.0028(19) -0.011(2)
C30 0.016(2) 0.024(2) 0.024(2) -0.004(2) -0.0021(19) -0.0076(19)
C31 0.023(3) 0.019(2) 0.014(2) 0.0006(17) -0.0035(19) -0.0031(19)
C32 0.023(3) 0.023(2) 0.013(2) -0.0031(18) -0.0027(18) -0.0058(19)
C33 0.027(3) 0.039(3) 0.025(2) -0.012(2) -0.001(2) -0.009(2)
C34 0.036(4) 0.054(3) 0.036(3) -0.025(3) 0.001(2) -0.016(3)
C35 0.041(4) 0.050(3) 0.030(3) -0.013(2) -0.003(2) -0.028(3)
C36 0.026(3) 0.045(3) 0.028(3) -0.005(2) 0.002(2) -0.015(2)
C37 0.028(3) 0.031(3) 0.017(2) -0.0023(19) -0.0017(19) -0.013(2)
C38 0.019(3) 0.026(2) 0.027(2) -0.009(2) -0.0048(19) -0.004(2)
C39 0.015(2) 0.034(3) 0.021(2) -0.007(2) -0.0039(18) -0.008(2)
C40 0.026(3) 0.035(3) 0.027(2) -0.012(2) 0.002(2) -0.003(2)
C41 0.025(3) 0.051(3) 0.023(2) -0.013(2) 0.001(2) -0.007(2)
C42 0.024(3) 0.051(3) 0.023(2) 0.007(2) -0.005(2) -0.015(2)
C43 0.030(3) 0.035(3) 0.030(3) 0.001(2) -0.009(2) -0.007(2)
C44 0.020(3) 0.034(3) 0.026(2) -0.008(2) -0.0013(19) -0.004(2)
Cl1G 0.0413(18) 0.079(2) 0.0437(15) -0.0147(15) -0.0037(13) -0.0261(16)
C1G 0.065(11) 0.077(12) 0.047(8) -0.014(7) 0.002(9) -0.022(11)
Cl2G 0.055(3) 0.057(3) 0.080(3) 0.001(2) -0.002(2) 0.004(2)
C2G 0.065(11) 0.027(6) 0.048(8) -0.016(6) -0.009(9) 0.005(8)
Cl3G 0.086(3) 0.090(3) 0.075(3) 0.023(2) -0.006(2) -0.028(2)
Cl4G 0.073(3) 0.063(2) 0.082(2) -0.0248(19) 0.0133(19) -0.0134(19)
Cl5G 0.186(7) 0.053(2) 0.078(3) -0.022(2) 0.032(4) -0.053(4)
Cl6G 0.064(3) 0.111(4) 0.122(4) -0.035(3) -0.007(3) 0.011(3)

loop_
_atom_type_symbol
_atom_type_description
_atom_type_scat_dispersion_real
_atom_type_scat_dispersion_imag
_atom_type_scat_source
C C 0.0033 0.0016 'International Tables Vol C Tables 4.2.6.8 and 6.1.1.4'
H H 0.0000 0.0000 'International Tables Vol C Tables 4.2.6.8 and 6.1.1.4'
O O 0.0106 0.0060 'International Tables Vol C Tables 4.2.6.8 and 6.1.1.4'
Br Br -0.2901 2.4595 'International Tables Vol C Tables 4.2.6.8 and 6.1.1.4'
Cl Cl 0.1484 0.1585 'International Tables Vol C Tables 4.2.6.8 and 6.1.1.4'

loop_
_geom_angle_atom_site_label_1
_geom_angle_atom_site_label_2
_geom_angle_atom_site_label_3
_geom_angle
_geom_angle_site_symmetry_1
_geom_angle_site_symmetry_3
_geom_angle_publ_flag
C14 C1 C13 127.9(4) . . ?
C14 C1 C2 126.0(4) . . ?
C13 C1 C2 106.0(4) . . ?
C3 C2 C7 121.0(4) . . ?
C3 C2 C1 130.6(4) . . ?
C7 C2 C1 108.3(4) . . ?
C2 C3 C4 117.6(4) . . ?
C5 C4 C3 122.1(4) . . ?
C5 C4 Br2 119.7(4) . . ?
C3 C4 Br2 118.2(4) . . ?
C4 C5 C6 120.5(4) . . ?
C7 C6 C5 118.4(4) . . ?
C6 C7 C2 120.3(4) . . ?
C6 C7 C8 131.2(4) . . ?
C2 C7 C8 108.5(4) . . ?
C9 C8 C13 120.5(4) . . ?
C9 C8 C7 131.2(4) . . ?
C13 C8 C7 108.4(4) . . ?
C10 C9 C8 118.5(4) . . ?
C11 C10 C9 120.9(4) . . ?
C10 C11 C12 121.7(4) . . ?
C10 C11 Br1 118.4(3) . . ?
C12 C11 Br1 119.9(4) . . ?
C11 C12 C13 118.4(4) . . ?
C12 C13 C8 120.1(4) . . ?
C12 C13 C1 131.2(4) . . ?
C8 C13 C1 108.7(4) . . ?
C15 C14 C1 176.8(4) . . ?
C14 C15 C38 120.3(4) . . ?
C14 C15 C16 121.3(4) . . ?
C38 C15 C16 118.2(4) . . ?
C29 C16 C17 110.1(4) . . ?
C29 C16 C15 110.4(4) . . ?
C17 C16 C15 112.5(4) . . ?
C29 C16 C28 111.7(3) . . ?
C17 C16 C28 101.1(4) . . ?
C15 C16 C28 110.7(4) . . ?
C18 C17 C22 122.7(4) . . ?
C18 C17 C16 126.2(5) . . ?
C22 C17 C16 111.1(4) . . ?
C17 C18 C19 116.4(5) . . ?
C20 C19 C18 120.1(6) . . ?
C19 C20 C21 122.7(5) . . ?
C22 C21 C20 117.7(6) . . ?
C21 C22 C17 120.4(5) . . ?
C21 C22 C23 130.8(5) . . ?
C17 C22 C23 108.8(4) . . ?
C28 C23 C24 116.7(5) . . ?
C28 C23 C22 109.6(4) . . ?
C24 C23 C22 133.7(5) . . ?
C23 C24 C25 122.0(5) . . ?
C26 C25 C24 117.2(6) . . ?
C25 C26 C27 122.3(6) . . ?
C28 C27 C26 118.7(5) . . ?
C27 C28 C23 122.9(5) . . ?
C27 C28 C16 127.6(4) . . ?
C23 C28 C16 109.4(4) . . ?
C30 C29 C16 177.6(5) . . ?
C29 C30 C31 172.5(5) . . ?
O2 C31 C32 123.2(4) . . ?
O2 C31 C30 118.6(4) . . ?
C32 C31 C30 118.2(4) . . ?
C33 C32 C37 119.8(4) . . ?
C33 C32 C31 118.1(4) . . ?
C37 C32 C31 122.1(4) . . ?
C32 C33 C34 120.3(5) . . ?
C35 C34 C33 119.3(5) . . ?
C36 C35 C34 120.8(5) . . ?
C37 C36 C35 120.7(5) . . ?
C36 C37 C32 119.2(4) . . ?
O1 C38 C15 121.3(4) . . ?
O1 C38 C39 120.6(4) . . ?
C15 C38 C39 118.2(4) . . ?
C40 C39 C44 120.3(4) . . ?
C40 C39 C38 120.3(4) . . ?
C44 C39 C38 119.0(4) . . ?
C39 C40 C41 119.0(5) . . ?
C42 C41 C40 120.5(5) . . ?
C41 C42 C43 120.6(4) . . ?
C44 C43 C42 118.8(5) . . ?
C43 C44 C39 120.6(4) . . ?
Cl4G C1G Cl5G 111.2(10) . . ?
Cl4G C1G Cl6G 110.9(9) . . ?
Cl5G C1G Cl6G 110.0(10) . . ?
Cl2G C2G Cl3G 111.1(9) . . ?
Cl2G C2G Cl1G 109.2(8) . . ?
Cl3G C2G Cl1G 107.4(8) . . ?
C1G Cl4G Cl4G 152.1(7) . 2_646 ?

loop_
_geom_bond_atom_site_label_1
_geom_bond_atom_site_label_2
_geom_bond_distance
_geom_bond_site_symmetry_2
_geom_bond_publ_flag
Br1 C11 1.900(4) . ?
O1 C38 1.218(5) . ?
C1 C14 1.310(6) . ?
C1 C13 1.467(6) . ?
C1 C2 1.488(6) . ?
Br2 C4 1.884(4) . ?
O2 C31 1.209(5) . ?
C2 C3 1.379(6) . ?
C2 C7 1.409(6) . ?
C3 C4 1.381(7) . ?
C4 C5 1.381(7) . ?
C5 C6 1.386(6) . ?
C6 C7 1.385(6) . ?
C7 C8 1.465(6) . ?
C8 C9 1.397(6) . ?
C8 C13 1.415(6) . ?
C9 C10 1.387(6) . ?
C10 C11 1.382(6) . ?
C11 C12 1.386(6) . ?
C12 C13 1.394(6) . ?
C14 C15 1.309(6) . ?
C15 C38 1.502(6) . ?
C15 C16 1.540(6) . ?
C16 C29 1.477(6) . ?
C16 C17 1.523(6) . ?
C16 C28 1.563(6) . ?
C17 C18 1.381(7) . ?
C17 C22 1.396(7) . ?
C18 C19 1.436(8) . ?
C19 C20 1.363(9) . ?
C20 C21 1.398(9) . ?
C21 C22 1.379(7) . ?
C22 C23 1.465(7) . ?
C23 C28 1.395(7) . ?
C23 C24 1.431(7) . ?
C24 C25 1.418(4) . ?
C25 C26 1.373(5) . ?
C26 C27 1.421(8) . ?
C27 C28 1.363(7) . ?
C29 C30 1.184(6) . ?
C30 C31 1.480(6) . ?
C31 C32 1.477(6) . ?
C32 C33 1.388(6) . ?
C32 C37 1.410(6) . ?
C33 C34 1.391(7) . ?
C34 C35 1.386(7) . ?
C35 C36 1.379(7) . ?
C36 C37 1.378(6) . ?
C38 C39 1.508(6) . ?
C39 C40 1.384(6) . ?
C39 C44 1.395(7) . ?
C40 C41 1.402(6) . ?
C41 C42 1.378(7) . ?
C42 C43 1.395(7) . ?
C43 C44 1.392(6) . ?
Cl1G C2G 1.811(17) . ?
C1G Cl4G 1.686(16) . ?
C1G Cl5G 1.754(17) . ?
C1G Cl6G 1.776(19) . ?
Cl2G C2G 1.695(14) . ?
C2G Cl3G 1.760(15) . ?
Cl4G Cl4G 1.731(7) 2_646 ?

loop_
_geom_torsion_atom_site_label_1
_geom_torsion_atom_site_label_2
_geom_torsion_atom_site_label_3
_geom_torsion_atom_site_label_4
_geom_torsion
_geom_torsion_site_symmetry_1
_geom_torsion_site_symmetry_2
_geom_torsion_site_symmetry_3
_geom_torsion_site_symmetry_4
_geom_torsion_publ_flag
C14 C1 C2 C3 4.2(7) . . . . ?
C13 C1 C2 C3 -177.3(4) . . . . ?
C14 C1 C2 C7 -178.4(4) . . . . ?
C13 C1 C2 C7 0.0(4) . . . . ?
C7 C2 C3 C4 -1.8(6) . . . . ?
C1 C2 C3 C4 175.3(4) . . . . ?
C2 C3 C4 C5 2.3(7) . . . . ?
C2 C3 C4 Br2 -178.3(3) . . . . ?
C3 C4 C5 C6 -1.4(7) . . . . ?
Br2 C4 C5 C6 179.2(3) . . . . ?
C4 C5 C6 C7 0.0(7) . . . . ?
C5 C6 C7 C2 0.5(6) . . . . ?
C5 C6 C7 C8 -178.0(4) . . . . ?
C3 C2 C7 C6 0.4(6) . . . . ?
C1 C2 C7 C6 -177.2(4) . . . . ?
C3 C2 C7 C8 179.2(4) . . . . ?
C1 C2 C7 C8 1.6(5) . . . . ?
C6 C7 C8 C9 -4.0(8) . . . . ?
C2 C7 C8 C9 177.3(4) . . . . ?
C6 C7 C8 C13 175.9(4) . . . . ?
C2 C7 C8 C13 -2.7(5) . . . . ?
C13 C8 C9 C10 -1.5(6) . . . . ?
C7 C8 C9 C10 178.5(4) . . . . ?
C8 C9 C10 C11 1.3(6) . . . . ?
C9 C10 C11 C12 -1.0(7) . . . . ?
C9 C10 C11 Br1 179.2(3) . . . . ?
C10 C11 C12 C13 0.8(6) . . . . ?
Br1 C11 C12 C13 -179.4(3) . . . . ?
C11 C12 C13 C8 -0.9(6) . . . . ?
C11 C12 C13 C1 177.3(4) . . . . ?
C9 C8 C13 C12 1.3(6) . . . . ?
C7 C8 C13 C12 -178.7(4) . . . . ?
C9 C8 C13 C1 -177.3(4) . . . . ?
C7 C8 C13 C1 2.7(4) . . . . ?
C14 C1 C13 C12 -1.7(8) . . . . ?
C2 C1 C13 C12 179.9(4) . . . . ?
C14 C1 C13 C8 176.7(4) . . . . ?
C2 C1 C13 C8 -1.7(4) . . . . ?
C13 C1 C14 C15 -28(9) . . . . ?
C2 C1 C14 C15 150(8) . . . . ?
C1 C14 C15 C38 121(9) . . . . ?
C1 C14 C15 C16 -54(9) . . . . ?
C14 C15 C16 C29 -18.2(6) . . . . ?
C38 C15 C16 C29 166.8(4) . . . . ?
C14 C15 C16 C17 -141.6(4) . . . . ?
C38 C15 C16 C17 43.3(5) . . . . ?
C14 C15 C16 C28 106.1(5) . . . . ?
C38 C15 C16 C28 -69.0(5) . . . . ?
C29 C16 C17 C18 -60.0(6) . . . . ?
C15 C16 C17 C18 63.6(6) . . . . ?
C28 C16 C17 C18 -178.3(4) . . . . ?
C29 C16 C17 C22 118.8(4) . . . . ?
C15 C16 C17 C22 -117.6(4) . . . . ?
C28 C16 C17 C22 0.5(5) . . . . ?
C22 C17 C18 C19 0.4(7) . . . . ?
C16 C17 C18 C19 179.1(4) . . . . ?
C17 C18 C19 C20 -0.2(7) . . . . ?
C18 C19 C20 C21 0.6(8) . . . . ?
C19 C20 C21 C22 -1.3(8) . . . . ?
C20 C21 C22 C17 1.5(7) . . . . ?
C20 C21 C22 C23 -177.8(5) . . . . ?
C18 C17 C22 C21 -1.1(7) . . . . ?
C16 C17 C22 C21 180.0(4) . . . . ?
C18 C17 C22 C23 178.3(4) . . . . ?
C16 C17 C22 C23 -0.5(5) . . . . ?
C21 C22 C23 C28 179.7(5) . . . . ?
C17 C22 C23 C28 0.3(5) . . . . ?
C21 C22 C23 C24 -2.3(9) . . . . ?
C17 C22 C23 C24 178.3(5) . . . . ?
C28 C23 C24 C25 -1.9(7) . . . . ?
C22 C23 C24 C25 -179.7(5) . . . . ?
C23 C24 C25 C26 -0.7(8) . . . . ?
C24 C25 C26 C27 1.5(8) . . . . ?
C25 C26 C27 C28 0.4(8) . . . . ?
C26 C27 C28 C23 -3.2(7) . . . . ?
C26 C27 C28 C16 179.5(4) . . . . ?
C24 C23 C28 C27 3.9(7) . . . . ?
C22 C23 C28 C27 -177.7(4) . . . . ?
C24 C23 C28 C16 -178.4(4) . . . . ?
C22 C23 C28 C16 0.0(5) . . . . ?
C29 C16 C28 C27 60.2(6) . . . . ?
C17 C16 C28 C27 177.3(5) . . . . ?
C15 C16 C28 C27 -63.3(6) . . . . ?
C29 C16 C28 C23 -117.4(4) . . . . ?
C17 C16 C28 C23 -0.3(5) . . . . ?
C15 C16 C28 C23 119.1(4) . . . . ?
C17 C16 C29 C30 -29(11) . . . . ?
C15 C16 C29 C30 -154(11) . . . . ?
C28 C16 C29 C30 82(11) . . . . ?
C16 C29 C30 C31 0(13) . . . . ?
C29 C30 C31 O2 -14(4) . . . . ?
C29 C30 C31 C32 165(3) . . . . ?
O2 C31 C32 C33 10.5(6) . . . . ?
C30 C31 C32 C33 -168.4(4) . . . . ?
O2 C31 C32 C37 -169.4(4) . . . . ?
C30 C31 C32 C37 11.8(5) . . . . ?
C37 C32 C33 C34 0.6(6) . . . . ?
C31 C32 C33 C34 -179.2(4) . . . . ?
C32 C33 C34 C35 -0.5(7) . . . . ?
C33 C34 C35 C36 0.3(7) . . . . ?
C34 C35 C36 C37 -0.2(7) . . . . ?
C35 C36 C37 C32 0.4(6) . . . . ?
C33 C32 C37 C36 -0.6(6) . . . . ?
C31 C32 C37 C36 179.2(4) . . . . ?
C14 C15 C38 O1 -147.0(4) . . . . ?
C16 C15 C38 O1 28.1(6) . . . . ?
C14 C15 C38 C39 32.6(6) . . . . ?
C16 C15 C38 C39 -152.3(4) . . . . ?
O1 C38 C39 C40 44.4(6) . . . . ?
C15 C38 C39 C40 -135.2(4) . . . . ?
O1 C38 C39 C44 -128.2(5) . . . . ?
C15 C38 C39 C44 52.2(6) . . . . ?
C44 C39 C40 C41 -2.4(7) . . . . ?
C38 C39 C40 C41 -174.9(4) . . . . ?
C39 C40 C41 C42 4.3(7) . . . . ?
C40 C41 C42 C43 -2.8(7) . . . . ?
C41 C42 C43 C44 -0.6(7) . . . . ?
C42 C43 C44 C39 2.5(7) . . . . ?
C40 C39 C44 C43 -1.0(7) . . . . ?
C38 C39 C44 C43 171.6(4) . . . . ?
Cl5G C1G Cl4G Cl4G -104.9(15) . . . 2_646 ?
Cl6G C1G Cl4G Cl4G 132.4(12) . . . 2_646 ?

loop_
_cod_changelog_entry_id
_cod_changelog_entry_author
_cod_changelog_entry_date
_cod_changelog_entry_text
1 'Vaitkus, Antanas' 2022-05-07T04:25:00+03:00
;
 Replaced the '&#x00A5;' sequences with backslash symbols ('\')
 in multiple data values.
;
